data_2211966
loop_
_publ_author_name
'Ivashkevich, Ludmila S.'
'Selevich, Anatoly F.'
'Lesnikovich, Anatoly I.'
'Lyakhov, Alexander S.'

_publ_section_title
;
Powder diffraction study of Ba(NH~4~)~4~(PO~3~)~6~
;
_journal_coeditor_code WM2082
_journal_issue 1
_journal_name_full 'Acta Crystallographica, Section E'
_journal_page_first m16
_journal_page_last m18
_journal_paper_doi 10.1107/S1600536806053864
_journal_volume 63
_journal_year 2007
_chemical_formula_iupac 'Ba (N H4)4 (P O3)6'
_chemical_formula_structural 'Ba (N H4)4 (P O3)6'
_chemical_formula_sum 'Ba H16 N4 O18 P6'
_chemical_formula_weight 683.32
_chemical_name_systematic
;
Barium tetraammonium poly{hexakis[phosphate(V)]}
;
_space_group_IT_number 159
_space_group_name_Hall 'P 3 -2c'
_space_group_name_H-M_alt 'P 3 1 c'
_symmetry_cell_setting trigonal
_symmetry_space_group_name_Hall 'P 3 -2c'
_symmetry_space_group_name_H-M 'P 3 1 c'
_cell_angle_alpha 90.0
_cell_angle_beta 90.0
_cell_angle_gamma 120.0
_cell_formula_units_Z 2
_cell_length_a 11.1936(2)
_cell_length_b 11.1936(2)
_cell_length_c 8.9393(3)
_cell_measurement_temperature 295
_cell_volume 970.00(4)
_computing_cell_refinement 'FULLPROF (Rodrigues-Carvajal, 2001)'
_computing_data_collection 'local program'
_computing_data_reduction 'local program'
_computing_molecular_graphics 'ORTEP-3 for Windows (Farrugia, 1997)'
_computing_publication_material 'FULLPROF and PLATON (Spek, 2003)'
_computing_structure_refinement FULLPROF
_computing_structure_solution 'EXPO (Altomare <i>et al.</i>,  1999)'
_diffrn_ambient_temperature 295
_diffrn_measurement_device_type 'Carl Zeiss (Jena) HZG-4A'
_diffrn_measurement_method \q/2\q
_diffrn_radiation_monochromator 'Ni filtered'
_diffrn_radiation_type CuK\a
_diffrn_radiation_wavelength 1.5418
_diffrn_reflns_limit_h_max 9
_diffrn_reflns_limit_h_min 0
_diffrn_reflns_limit_k_max 5
_diffrn_reflns_limit_k_min 0
_diffrn_reflns_limit_l_max 9
_diffrn_reflns_limit_l_min 0
_diffrn_reflns_number 388
_exptl_absorpt_coefficient_mu 21.537
_exptl_absorpt_correction_type none
_exptl_crystal_density_diffrn 2.340
_exptl_crystal_density_method 'not measured'
_exptl_crystal_F_000 668.0
_refine_ls_extinction_method none
_refine_ls_goodness_of_fit_all 0.6
_refine_ls_hydrogen_treatment constr
_refine_ls_matrix_type fullcycle
_refine_ls_number_parameters 49
_refine_ls_number_restraints 10
_refine_ls_shift/su_max 0.001
_refine_ls_structure_factor_coef Inet
_refine_ls_weighting_scheme sigma
_cod_data_source_file wm2082.cif
_cod_database_code 2211966

loop_
_symmetry_equiv_pos_site_id
_symmetry_equiv_pos_as_xyz
1 x,y,z
2 -y,x-y,z
3 -x+y,-x,z
4 y,x,1/2+z
5 -x,-x+y,1/2+z
6 x-y,-y,1/2+z

loop_
_atom_site_type_symbol
_atom_site_label
_atom_site_fract_x
_atom_site_fract_y
_atom_site_fract_z
_atom_site_U_iso_or_equiv
_atom_site_thermal_displace_type
_atom_site_occupancy
Ba Ba 0.66667 0.33333 0.25000 0.0126(18) Uiso 1.0
P P1 0.4440(8) 0.4557(8) 0.4793(7) 0.0090(11) Uiso 1.0
P P2 0.2948(6) 0.2758(5) 0.2286(6) 0.0090(11) Uiso 1.0
O O1 0.441(4) 0.574(3) 0.535(5) 0.014(2) Uiso 1.0
O O2 0.583(2) 0.459(3) 0.482(5) 0.014(2) Uiso 1.0
O O3 0.3681(17) 0.4137(13) 0.3229(16) 0.014(2) Uiso 1.0
O O4 0.1441(14) 0.2042(16) 0.265(5) 0.014(2) Uiso 1.0
O O5 0.3715(12) 0.2049(15) 0.274(4) 0.014(2) Uiso 1.0
O O6 0.3159(18) 0.322(2) 0.0563(14) 0.014(2) Uiso 1.0
N N1 0.66666 0.33333 0.73064 0.014(2) Uiso 1.0
H H1 0.66667 0.33333 0.63564 0.05000 Uiso 1.0
H H2 0.60310 0.34800 0.76228 0.05000 Uiso 1.0
N N2 0.008(6) 0.232(3) 0.518(7) 0.014(2) Uiso 1.0
H H3 0.03929 0.20510 0.44645 0.05000 Uiso 1.0
H H4 0.07096 0.30981 0.54750 0.05000 Uiso 1.0
H H5 -0.06149 0.23692 0.48787 0.05000 Uiso 1.0
H H6 -0.01805 0.17354 0.58921 0.05000 Uiso 1.0

loop_
_atom_type_symbol
_atom_type_description
_atom_type_scat_dispersion_real
_atom_type_scat_dispersion_imag
_atom_type_scat_source
N N 0.0311 0.0180 'International Tables Vol C Tables 4.2.6.8 and 6.1.1.4'
Ba Ba -1.046 8.462 'International Tables Vol C Tables 4.2.6.8 and 6.1.1.4'
O O 0.049 0.032 'International Tables Vol C Tables 4.2.6.8 and 6.1.1.4'
P P 0.296 0.433 'International Tables Vol C Tables 4.2.6.8 and 6.1.1.4'

loop_
_geom_angle_atom_site_label_1
_geom_angle_atom_site_label_2
_geom_angle_atom_site_label_3
_geom_angle_site_symmetry_1
_geom_angle_site_symmetry_3
_geom_angle
_geom_angle_publ_flag
O1 P1 O2 . . 118(2) yes
O1 P1 O3 . . 109(2) yes
O1 P1 O6 . 4_555 110.2(19) yes
O2 P1 O3 . . 114.1(18) yes
O2 P1 O6 . 4_555 111.6(16) yes
O3 P1 O6 . 4_555 91.2(9) yes
O3 P2 O4 . . 107.6(14) yes
O3 P2 O5 . . 102.7(12) yes
O3 P2 O6 . . 106.0(9) yes
O4 P2 O5 . . 116.8(12) yes
O4 P2 O6 . . 109.0(18) yes
O5 P2 O6 . . 113.8(16) yes
P1 O3 P2 . . 134.5(11) yes
P1 O6 P2 4_554 . 127.0(12) yes
H1 N1 H2 . . 109.00 no
H1 N1 H2 . 2_655 109.00 no
H1 N1 H2 . 3_665 109.00 no
H2 N1 H2 . 2_655 110.00 no
H2 N1 H2 . 3_665 110.00 no
H2 N1 H2 2_655 3_665 110.00 no
H3 N2 H4 . . 109.00 no
H3 N2 H5 . . 110.00 no
H3 N2 H6 . . 109.00 no
H4 N2 H5 . . 111.00 no
H4 N2 H6 . . 110.00 no
H5 N2 H6 . . 108.00 no

loop_
_geom_bond_atom_site_label_1
_geom_bond_atom_site_label_2
_geom_bond_site_symmetry_2
_geom_bond_distance
_geom_bond_publ_flag
Ba O1 4_554 2.73(5) yes
Ba O1 6_664 2.73(5) no
Ba O1 5_654 2.73(5) no
Ba O2 . 2.91(2) yes
Ba O2 2_655 2.91(2) no
Ba O2 3_665 2.91(2) no
Ba O5 . 2.877(17) yes
Ba O5 2_655 2.877(17) no
Ba O5 3_665 2.877(17) no
P1 O1 . 1.43(4) yes
P1 O2 . 1.54(3) yes
P1 O3 . 1.581(17) yes
P1 O6 4_555 1.628(19) yes
P2 O3 . 1.581(14) yes
P2 O4 . 1.50(2) yes
P2 O5 . 1.488(19) yes
P2 O6 . 1.604(14) yes
N1 H1 . 0.8500 no
N1 H2 . 0.8500 no
N1 H2 2_655 0.8500 no
N1 H2 3_665 0.8500 no
N2 H3 . 0.8500 no
N2 H4 . 0.8400 no
N2 H5 . 0.8500 no
N2 H6 . 0.8500 no

loop_
_geom_hbond_atom_site_label_D
_geom_hbond_atom_site_label_H
_geom_hbond_atom_site_label_A
_geom_hbond_site_symmetry_A
_geom_hbond_distance_DH
_geom_hbond_distance_HA
_geom_hbond_distance_DA
_geom_hbond_angle_DHA
_geom_hbond_publ_flag
N1 H1 O2 . 0.85 2.4600 3.02(4) 124.0 no
N1 H1 O2 2_655 0.85 2.4600 3.02(4) 124.0 no
N1 H1 O2 3_665 0.85 2.4600 3.02(4) 124.0 no
N1 H2 O3 4_555 0.85 2.3100 3.155(17) 172.0 no
N2 H3 O4 . 0.85 2.0000 2.83(7) 162.0 no
N2 H4 O1 3_565 0.84 2.5200 3.20(5) 139.0 no
N2 H4 O5 4_555 0.84 2.4100 3.02(7) 130.0 no
N2 H5 O5 2_555 0.85 2.3600 3.04(7) 136.0 no
N2 H5 O2 3_565 0.85 2.4400 3.10(7) 135.0 no
N2 H6 O4 5_555 0.85 2.0700 2.86(7) 155.0 no

loop_
_geom_torsion_atom_site_label_1
_geom_torsion_atom_site_label_2
_geom_torsion_atom_site_label_3
_geom_torsion_atom_site_label_4
_geom_torsion_site_symmetry_1
_geom_torsion_site_symmetry_3
_geom_torsion_site_symmetry_4
_geom_torsion
_geom_torsion_publ_flag
O1 P1 O3 P2 . . . -157(2) no
O2 P1 O3 P2 . . . 69(2) no
O6 P1 O3 P2 4_555 . . -45(2) no
O1 P1 O6 P2 . 4_555 4_555 -42(3) no
O2 P1 O6 P2 . 4_555 4_555 91(2) no
O3 P1 O6 P2 . 4_555 4_555 -152.3(18) no
O4 P2 O3 P1 . . . 94(2) no
O5 P2 O3 P1 . . . -30(2) no
O6 P2 O3 P1 . . . -149.3(18) no
O3 P2 O6 P1 . . 4_554 42(2) no
O4 P2 O6 P1 . . 4_554 157.5(16) no
O5 P2 O6 P1 . . 4_554 -70.2(18) no
